data_4508591
loop_
_publ_author_name
'Camerel, Franck'
'Le Helloco, Guillaume'
'Guizouarn, Thierry'
'Jeannin, Olivier'
'Fourmigu\'e, Marc'
'Fr\;ackowiak, Arkadiusz'
'Olejniczak, Iwona'
'\'Swietlik, Roman'
'Marino, Andrea'
'Collet, Eric'
'Toupet, Loic'
'Auban-Senzier, Pascale'
'Canadell, Enric'

_publ_section_title
;
 Correlation between Metal--Insulator Transition and Hydrogen-Bonding
 Network in the Organic Metal
 \d-(BEDT-TTF)4[2,6-Anthracene-bis(sulfonate)]&#x00B7;(H2O)4
;
_journal_issue 11
_journal_name_full 'Crystal Growth &amp; Design'
_journal_page_first 5135
_journal_paper_doi 10.1021/cg401416h
_journal_volume 13
_journal_year 2013
_chemical_formula_moiety 'C14 H8 O6 S2, 4(C10 H8 S8), 4(H2 O)'
_chemical_formula_sum 'C54 H48 O10 S34'
_chemical_formula_weight 1943.27
_chemical_name_common '(ET)4 ABS 4H2O'
_chemical_name_systematic
;
 ?
;
_space_group_IT_number 14
_symmetry_cell_setting monoclinic
_symmetry_space_group_name_Hall '-P 2ybc'
_symmetry_space_group_name_H-M 'P 1 21/c 1'
_atom_sites_solution_hydrogens geom
_atom_sites_solution_primary direct
_atom_sites_solution_secondary difmap
_audit_creation_method SHELXL-97
_cell_angle_alpha 90.00
_cell_angle_beta 107.315(3)
_cell_angle_gamma 90.00
_cell_formula_units_Z 2
_cell_length_a 17.3172(5)
_cell_length_b 13.2234(3)
_cell_length_c 16.9505(6)
_cell_measurement_temperature 300(2)
_cell_volume 3705.6(2)
_computing_cell_refinement 'CrysAlis RED, Oxford Diffraction Ltd.,Version 1.171.35.11'
_computing_data_collection 'CrysAlis CCD, Oxford Diffraction Ltd.,Version 1.171.35.11'
_computing_data_reduction 'CrysAlis RED, Oxford Diffraction Ltd.,Version 1.171.35.11'
_computing_molecular_graphics 'MERCURY 2.4.5(CCDC, 2011)'
_computing_publication_material 'WINGX (Farrugia, 1999)'
_computing_structure_refinement 'SHELXL-97 (Sheldrick, 1997)'
_computing_structure_solution 'SIR-97_(Altomare & al., 1999)'
_diffrn_ambient_temperature 300(2)
_diffrn_detector_area_resol_mean 16.1852
_diffrn_measured_fraction_theta_full 0.991
_diffrn_measured_fraction_theta_max 0.991
_diffrn_measurement_device_type 'CCD Saphire 3 Xcalibur'
_diffrn_measurement_method 'omega scan'
_diffrn_radiation_monochromator graphite
_diffrn_radiation_source 'fine-focus sealed tube'
_diffrn_radiation_type MoK\a
_diffrn_radiation_wavelength 0.71073
_diffrn_reflns_av_R_equivalents 0.0325
_diffrn_reflns_av_sigmaI/netI 0.0408
_diffrn_reflns_limit_h_max 14
_diffrn_reflns_limit_h_min -22
_diffrn_reflns_limit_k_max 16
_diffrn_reflns_limit_k_min -16
_diffrn_reflns_limit_l_max 21
_diffrn_reflns_limit_l_min -20
_diffrn_reflns_number 27023
_diffrn_reflns_theta_full 27.00
_diffrn_reflns_theta_max 27.00
_diffrn_reflns_theta_min 2.86
_exptl_absorpt_coefficient_mu 1.029
_exptl_absorpt_correction_type none
_exptl_crystal_colour black
_exptl_crystal_density_diffrn 1.738
_exptl_crystal_density_method 'not measured'
_exptl_crystal_description block
_exptl_crystal_F_000 1976
_exptl_crystal_size_max 0.490
_exptl_crystal_size_mid 0.363
_exptl_crystal_size_min 0.163
_refine_diff_density_max 1.963
_refine_diff_density_min -0.467
_refine_diff_density_rms 0.172
_refine_ls_extinction_method none
_refine_ls_goodness_of_fit_ref 0.873
_refine_ls_hydrogen_treatment constr
_refine_ls_matrix_type full
_refine_ls_number_parameters 428
_refine_ls_number_reflns 8017
_refine_ls_number_restraints 0
_refine_ls_restrained_S_all 0.873
_refine_ls_R_factor_all 0.1357
_refine_ls_R_factor_gt 0.0809
_refine_ls_shift/su_max 0.000
_refine_ls_shift/su_mean 0.000
_refine_ls_structure_factor_coef Fsqd
_refine_ls_weighting_details 'calc w=1/[\s^2^(Fo^2^)+(0.1983P)^2^+0.0000P] where P=(Fo^2^+2Fc^2^)/3'
_refine_ls_weighting_scheme calc
_refine_ls_wR_factor_gt 0.2382
_refine_ls_wR_factor_ref 0.2733
_reflns_number_gt 3858
_reflns_number_total 8017
_reflns_threshold_expression >2sigma(I)
_cod_data_source_file cg401416h_si_002.cif
_cod_data_source_block ET4ABS300K
_cod_original_cell_volume 3705.64(19)
_cod_original_sg_symbol_H-M P21/c
_cod_database_code 4508591

loop_
_symmetry_equiv_pos_as_xyz
'x, y, z'
'-x, y+1/2, -z+1/2'
'-x, -y, -z'
'x, -y-1/2, z-1/2'

loop_
_atom_site_label
_atom_site_type_symbol
_atom_site_fract_x
_atom_site_fract_y
_atom_site_fract_z
_atom_site_U_iso_or_equiv
_atom_site_adp_type
_atom_site_occupancy
_atom_site_symmetry_multiplicity
_atom_site_calc_flag
_atom_site_refinement_flags
S1 S -0.18816(10) 0.17571(11) 0.18594(10) 0.0565(5) Uani 1 1 d .
S2 S -0.23822(8) 0.42709(11) 0.14559(9) 0.0447(4) Uani 1 1 d .
S3 S -0.05814(8) 0.25187(9) 0.32697(8) 0.0355(3) Uani 1 1 d .
S4 S -0.09360(8) 0.46677(10) 0.28820(8) 0.0384(4) Uani 1 1 d .
S5 S 0.09653(8) 0.31643(9) 0.47941(8) 0.0358(4) Uani 1 1 d .
S6 S 0.06593(8) 0.52932(10) 0.43375(9) 0.0400(4) Uani 1 1 d .
S7 S 0.24637(9) 0.35283(11) 0.61498(9) 0.0511(4) Uani 1 1 d .
S8 S 0.20733(10) 0.60736(11) 0.56120(11) 0.0609(5) Uani 1 1 d .
S11 S -0.25132(9) 0.35257(11) -0.11099(9) 0.0511(4) Uani 1 1 d .
S12 S -0.20986(10) 0.60750(11) -0.05903(11) 0.0617(5) Uani 1 1 d .
S13 S -0.09842(8) 0.31624(9) 0.02069(8) 0.0365(4) Uani 1 1 d .
S14 S -0.06676(8) 0.52938(10) 0.06507(9) 0.0399(4) Uani 1 1 d .
S15 S 0.05697(8) 0.25206(9) 0.17326(8) 0.0353(3) Uani 1 1 d .
S16 S 0.09261(8) 0.46760(10) 0.20992(8) 0.0379(4) Uani 1 1 d .
S17 S 0.18464(9) 0.17835(11) 0.31838(10) 0.0504(4) Uani 1 1 d .
S18 S 0.23465(8) 0.42869(10) 0.35574(9) 0.0423(4) Uani 1 1 d .
S21 S 0.50021(9) 0.26917(10) 0.74300(8) 0.0371(4) Uani 1 1 d .
O1 O 0.4255(5) 0.2457(5) 0.7532(5) 0.170(4) Uani 1 1 d .
O2 O 0.5662(5) 0.2322(5) 0.8006(4) 0.179(4) Uani 1 1 d .
O3 O 0.5052(4) 0.3726(4) 0.7282(3) 0.100(2) Uani 1 1 d .
C1 C -0.2869(4) 0.2259(5) 0.1425(7) 0.099(3) Uani 1 1 d .
H1A H -0.3165 0.1783 0.1009 0.119 Uiso 1 1 calc R
H1B H -0.3129 0.2260 0.1859 0.119 Uiso 1 1 calc R
C2 C -0.2982(4) 0.3183(6) 0.1076(7) 0.106(4) Uani 1 1 d .
H2A H -0.3534 0.3371 0.1037 0.127 Uiso 1 1 calc R
H2B H -0.2967 0.3090 0.0513 0.127 Uiso 1 1 calc R
C3 C -0.1388(3) 0.2794(4) 0.2399(3) 0.0356(12) Uani 1 1 d .
C4 C -0.1570(3) 0.3788(4) 0.2229(3) 0.0298(11) Uani 1 1 d .
C5 C -0.0307(3) 0.3773(4) 0.3509(3) 0.0304(11) Uani 1 1 d .
C6 C 0.0355(3) 0.4037(4) 0.4142(3) 0.0328(11) Uani 1 1 d .
C7 C 0.1645(3) 0.4039(4) 0.5388(3) 0.0341(12) Uani 1 1 d .
C8 C 0.1496(3) 0.5030(4) 0.5177(3) 0.0360(12) Uani 1 1 d .
C9 C 0.3069(5) 0.4611(6) 0.6498(8) 0.158(6) Uani 1 1 d .
H9A H 0.3089 0.4690 0.7072 0.190 Uiso 1 1 calc R
H9B H 0.3611 0.4415 0.6503 0.190 Uiso 1 1 calc R
C10 C 0.2974(4) 0.5512(6) 0.6196(6) 0.094(3) Uani 1 1 d .
H10A H 0.3338 0.5562 0.5860 0.113 Uiso 1 1 calc R
H10B H 0.3190 0.5960 0.6663 0.113 Uiso 1 1 calc R
C11 C -0.3133(5) 0.4612(6) -0.1423(8) 0.161(6) Uani 1 1 d .
H11A H -0.3340 0.4565 -0.2020 0.193 Uiso 1 1 calc R
H11B H -0.3594 0.4503 -0.1220 0.193 Uiso 1 1 calc R
C12 C -0.2948(5) 0.5530(6) -0.1277(6) 0.101(3) Uani 1 1 d .
H12A H -0.3402 0.5821 -0.1132 0.122 Uiso 1 1 calc R
H12B H -0.2971 0.5815 -0.1810 0.122 Uiso 1 1 calc R
C13 C -0.1684(3) 0.4037(4) -0.0369(3) 0.0326(12) Uani 1 1 d .
C14 C -0.1524(3) 0.5026(4) -0.0164(3) 0.0356(12) Uani 1 1 d .
C15 C -0.0373(3) 0.4035(4) 0.0859(3) 0.0320(11) Uani 1 1 d .
C16 C 0.0295(3) 0.3775(3) 0.1486(3) 0.0292(11) Uani 1 1 d .
C17 C 0.1360(3) 0.2807(4) 0.2617(3) 0.0339(12) Uani 1 1 d .
C18 C 0.1542(3) 0.3800(4) 0.2781(3) 0.0294(11) Uani 1 1 d .
C19 C 0.2835(4) 0.2291(5) 0.3621(6) 0.094(3) Uani 1 1 d .
H19A H 0.3086 0.1889 0.4109 0.112 Uiso 1 1 calc R
H19B H 0.3131 0.2149 0.3229 0.112 Uiso 1 1 calc R
C20 C 0.2984(5) 0.3228(5) 0.3839(8) 0.141(5) Uani 1 1 d .
H20A H 0.3464 0.3400 0.3685 0.169 Uiso 1 1 calc R
H20B H 0.3150 0.3220 0.4439 0.169 Uiso 1 1 calc R
C21 C 0.4981(3) 0.2056(4) 0.6476(3) 0.0350(12) Uani 1 1 d .
C22 C 0.4865(3) 0.2626(4) 0.5726(3) 0.0450(14) Uani 1 1 d .
H22 H 0.4805 0.3324 0.5730 0.054 Uiso 1 1 calc R
C23 C 0.4842(3) 0.2147(4) 0.5018(3) 0.0411(13) Uani 1 1 d .
H23 H 0.4782 0.2521 0.4539 0.049 Uiso 1 1 calc R
C24 C 0.4911(3) 0.1072(4) 0.4994(3) 0.0336(12) Uani 1 1 d .
C25 C 0.5037(3) 0.0500(4) 0.5756(3) 0.0332(11) Uani 1 1 d .
C26 C 0.5080(3) 0.1020(4) 0.6477(3) 0.0399(13) Uani 1 1 d .
H26 H 0.5177 0.0665 0.6971 0.048 Uiso 1 1 calc R
C27 C 0.5129(3) -0.0541(4) 0.5731(3) 0.0415(13) Uani 1 1 d .
H27 H 0.5223 -0.0904 0.6221 0.050 Uiso 1 1 calc R
O4 O 0.5196(4) 0.5443(5) 0.6368(4) 0.1072(19) Uiso 1 1 d .
O5 O 0.5991 0.4745 0.5269 0.149 Uiso 1 1 d .

loop_
_atom_site_aniso_label
_atom_site_aniso_U_11
_atom_site_aniso_U_22
_atom_site_aniso_U_33
_atom_site_aniso_U_23
_atom_site_aniso_U_13
_atom_site_aniso_U_12
S1 0.0547(10) 0.0311(8) 0.0624(11) -0.0096(7) -0.0149(8) 0.0026(7)
S2 0.0405(8) 0.0363(8) 0.0429(8) 0.0043(6) -0.0093(7) 0.0010(6)
S3 0.0352(8) 0.0252(7) 0.0366(8) 0.0016(5) -0.0037(6) 0.0008(5)
S4 0.0341(8) 0.0276(7) 0.0430(8) 0.0017(6) -0.0048(6) 0.0013(6)
S5 0.0347(7) 0.0252(7) 0.0371(8) 0.0015(5) -0.0048(6) 0.0011(5)
S6 0.0355(8) 0.0262(7) 0.0481(9) 0.0026(6) -0.0031(6) -0.0003(6)
S7 0.0495(9) 0.0362(8) 0.0474(9) 0.0020(7) -0.0164(7) -0.0010(7)
S8 0.0545(10) 0.0284(8) 0.0748(12) -0.0033(7) -0.0190(8) -0.0071(7)
S11 0.0468(9) 0.0354(8) 0.0493(9) -0.0031(7) -0.0188(7) 0.0010(7)
S12 0.0548(10) 0.0294(8) 0.0749(12) 0.0025(7) -0.0204(8) 0.0067(7)
S13 0.0332(7) 0.0263(7) 0.0390(8) -0.0027(5) -0.0060(6) -0.0003(5)
S14 0.0345(8) 0.0268(7) 0.0473(8) -0.0037(6) -0.0051(6) 0.0002(6)
S15 0.0347(8) 0.0267(7) 0.0356(8) -0.0030(5) -0.0032(6) 0.0002(5)
S16 0.0318(7) 0.0278(7) 0.0430(8) -0.0022(6) -0.0056(6) -0.0013(6)
S17 0.0509(9) 0.0307(8) 0.0526(10) 0.0083(6) -0.0105(7) -0.0027(7)
S18 0.0377(8) 0.0345(8) 0.0409(8) -0.0050(6) -0.0093(6) 0.0014(6)
S21 0.0467(8) 0.0273(7) 0.0349(8) -0.0070(6) 0.0083(6) 0.0016(6)
O1 0.165(6) 0.202(8) 0.204(8) -0.147(6) 0.150(6) -0.122(6)
O2 0.226(8) 0.158(6) 0.081(4) -0.063(4) -0.066(5) 0.142(6)
O3 0.193(7) 0.041(3) 0.067(3) -0.020(2) 0.042(4) -0.013(3)
C1 0.050(4) 0.042(4) 0.161(9) -0.007(5) -0.034(5) -0.007(3)
C2 0.041(4) 0.064(5) 0.168(10) 0.014(6) -0.038(5) -0.010(4)
C3 0.031(3) 0.032(3) 0.039(3) 0.000(2) 0.004(2) 0.000(2)
C4 0.025(3) 0.031(3) 0.028(3) 0.002(2) 0.000(2) 0.003(2)
C5 0.026(3) 0.026(3) 0.033(3) 0.003(2) 0.000(2) 0.004(2)
C6 0.031(3) 0.028(3) 0.035(3) 0.001(2) 0.004(2) -0.002(2)
C7 0.030(3) 0.030(3) 0.036(3) -0.001(2) -0.001(2) 0.000(2)
C8 0.029(3) 0.029(3) 0.040(3) 0.000(2) -0.004(2) -0.001(2)
C9 0.080(6) 0.043(5) 0.255(14) 0.005(7) -0.097(7) 0.000(4)
C10 0.062(5) 0.053(5) 0.129(8) 0.010(5) -0.029(5) -0.016(4)
C11 0.090(6) 0.039(5) 0.250(14) -0.018(6) -0.108(8) 0.013(4)
C12 0.063(5) 0.052(5) 0.137(8) -0.004(5) -0.050(5) 0.016(4)
C13 0.028(3) 0.029(3) 0.031(3) -0.002(2) -0.006(2) 0.001(2)
C14 0.030(3) 0.030(3) 0.038(3) -0.004(2) -0.003(2) 0.005(2)
C15 0.028(3) 0.030(3) 0.033(3) -0.004(2) 0.000(2) -0.001(2)
C16 0.025(3) 0.022(3) 0.035(3) -0.005(2) 0.000(2) 0.000(2)
C17 0.034(3) 0.034(3) 0.029(3) -0.004(2) 0.003(2) 0.000(2)
C18 0.023(2) 0.033(3) 0.027(3) -0.001(2) -0.002(2) 0.001(2)
C19 0.042(4) 0.038(4) 0.165(9) 0.011(5) -0.024(5) 0.003(3)
C20 0.054(5) 0.042(5) 0.259(14) -0.022(6) -0.056(6) 0.015(4)
C21 0.033(3) 0.038(3) 0.035(3) -0.007(2) 0.012(2) 0.000(2)
C22 0.055(4) 0.035(3) 0.042(3) 0.000(3) 0.008(3) 0.006(3)
C23 0.046(3) 0.043(3) 0.033(3) 0.004(2) 0.009(3) 0.010(3)
C24 0.038(3) 0.036(3) 0.027(3) -0.001(2) 0.009(2) 0.000(2)
C25 0.034(3) 0.028(3) 0.038(3) 0.002(2) 0.013(2) -0.002(2)
C26 0.038(3) 0.054(4) 0.029(3) 0.003(2) 0.012(2) -0.007(3)
C27 0.059(4) 0.047(3) 0.023(3) 0.007(2) 0.018(2) 0.001(3)

loop_
_atom_type_symbol
_atom_type_description
_atom_type_scat_dispersion_real
_atom_type_scat_dispersion_imag
_atom_type_scat_source
C C 0.0033 0.0016 'International Tables Vol C Tables 4.2.6.8 and 6.1.1.4'
H H 0.0000 0.0000 'International Tables Vol C Tables 4.2.6.8 and 6.1.1.4'
O O 0.0106 0.0060 'International Tables Vol C Tables 4.2.6.8 and 6.1.1.4'
S S 0.1246 0.1234 'International Tables Vol C Tables 4.2.6.8 and 6.1.1.4'

loop_
_geom_angle_atom_site_label_1
_geom_angle_atom_site_label_2
_geom_angle_atom_site_label_3
_geom_angle
_geom_angle_site_symmetry_1
_geom_angle_site_symmetry_3
C3 S1 C1 100.7(3) . .
C4 S2 C2 103.3(3) . .
C3 S3 C5 95.3(2) . .
C4 S4 C5 95.5(2) . .
C6 S5 C7 96.1(2) . .
C8 S6 C6 95.5(2) . .
C7 S7 C9 101.8(3) . .
C10 S8 C8 102.0(3) . .
C13 S11 C11 101.4(3) . .
C12 S12 C14 102.3(3) . .
C15 S13 C13 96.1(2) . .
C14 S14 C15 95.5(2) . .
C16 S15 C17 95.0(2) . .
C16 S16 C18 95.3(2) . .
C17 S17 C19 100.7(3) . .
C18 S18 C20 102.0(3) . .
O2 S21 O1 116.5(7) . .
O2 S21 O3 113.5(5) . .
O1 S21 O3 110.5(4) . .
O2 S21 C21 105.3(3) . .
O1 S21 C21 103.6(3) . .
O3 S21 C21 106.2(3) . .
C2 C1 S1 121.2(6) . .
C2 C1 H1A 107.0 . .
S1 C1 H1A 107.0 . .
C2 C1 H1B 107.0 . .
S1 C1 H1B 107.0 . .
H1A C1 H1B 106.8 . .
C1 C2 S2 125.6(6) . .
C1 C2 H2A 105.9 . .
S2 C2 H2A 105.9 . .
C1 C2 H2B 105.9 . .
S2 C2 H2B 105.9 . .
H2A C2 H2B 106.2 . .
C4 C3 S1 127.3(4) . .
C4 C3 S3 117.3(4) . .
S1 C3 S3 115.4(3) . .
C3 C4 S4 116.4(4) . .
C3 C4 S2 126.9(4) . .
S4 C4 S2 116.6(3) . .
C6 C5 S4 122.3(4) . .
C6 C5 S3 122.3(4) . .
S4 C5 S3 115.4(3) . .
C5 C6 S5 123.0(4) . .
C5 C6 S6 121.9(4) . .
S5 C6 S6 115.0(3) . .
C8 C7 S7 128.0(4) . .
C8 C7 S5 116.4(4) . .
S7 C7 S5 115.6(3) . .
C7 C8 S6 117.0(4) . .
C7 C8 S8 127.8(4) . .
S6 C8 S8 115.1(3) . .
C10 C9 S7 128.5(7) . .
C10 C9 H9A 105.2 . .
S7 C9 H9A 105.2 . .
C10 C9 H9B 105.2 . .
S7 C9 H9B 105.2 . .
H9A C9 H9B 105.9 . .
C9 C10 S8 127.4(6) . .
C9 C10 H10A 105.5 . .
S8 C10 H10A 105.5 . .
C9 C10 H10B 105.5 . .
S8 C10 H10B 105.5 . .
H10A C10 H10B 106.0 . .
C12 C11 S11 128.6(6) . .
C12 C11 H11A 105.2 . .
S11 C11 H11A 105.2 . .
C12 C11 H11B 105.2 . .
S11 C11 H11B 105.2 . .
H11A C11 H11B 105.9 . .
C11 C12 S12 130.3(6) . .
C11 C12 H12A 104.7 . .
S12 C12 H12A 104.7 . .
C11 C12 H12B 104.7 . .
S12 C12 H12B 104.7 . .
H12A C12 H12B 105.7 . .
C14 C13 S11 128.4(4) . .
C14 C13 S13 116.0(4) . .
S11 C13 S13 115.6(3) . .
C13 C14 S14 117.4(4) . .
C13 C14 S12 127.9(4) . .
S14 C14 S12 114.6(3) . .
C16 C15 S13 123.3(4) . .
C16 C15 S14 121.8(4) . .
S13 C15 S14 114.9(3) . .
C15 C16 S15 122.3(4) . .
C15 C16 S16 122.1(4) . .
S15 C16 S16 115.6(3) . .
C18 C17 S17 126.7(4) . .
C18 C17 S15 117.4(4) . .
S17 C17 S15 115.9(3) . .
C17 C18 S18 126.9(4) . .
C17 C18 S16 116.4(4) . .
S18 C18 S16 116.7(3) . .
C20 C19 S17 124.3(6) . .
C20 C19 H19A 106.3 . .
S17 C19 H19A 106.3 . .
C20 C19 H19B 106.3 . .
S17 C19 H19B 106.3 . .
H19A C19 H19B 106.4 . .
C19 C20 S18 128.9(6) . .
C19 C20 H20A 105.1 . .
S18 C20 H20A 105.1 . .
C19 C20 H20B 105.1 . .
S18 C20 H20B 105.1 . .
H20A C20 H20B 105.9 . .
C26 C21 C22 120.3(5) . .
C26 C21 S21 119.3(4) . .
C22 C21 S21 120.4(4) . .
C23 C22 C21 120.1(5) . .
C23 C22 H22 120.0 . .
C21 C22 H22 120.0 . .
C22 C23 C24 120.8(5) . .
C22 C23 H23 119.6 . .
C24 C23 H23 119.6 . .
C27 C24 C23 122.8(5) 3_656 .
C27 C24 C25 118.3(5) 3_656 .
C23 C24 C25 118.9(4) . .
C26 C25 C27 122.9(5) . .
C26 C25 C24 118.6(5) . .
C27 C25 C24 118.4(4) . .
C25 C26 C21 121.2(5) . .
C25 C26 H26 119.4 . .
C21 C26 H26 119.4 . .
C25 C27 C24 123.3(5) . 3_656
C25 C27 H27 118.4 . .
C24 C27 H27 118.4 3_656 .

loop_
_geom_bond_atom_site_label_1
_geom_bond_atom_site_label_2
_geom_bond_distance
_geom_bond_site_symmetry_2
S1 C3 1.727(5) .
S1 C1 1.777(7) .
S2 C4 1.733(5) .
S2 C2 1.780(7) .
S3 C3 1.742(5) .
S3 C5 1.740(5) .
S4 C4 1.750(5) .
S4 C5 1.739(5) .
S5 C6 1.724(5) .
S5 C7 1.741(5) .
S6 C8 1.737(5) .
S6 C6 1.745(5) .
S7 C7 1.744(5) .
S7 C9 1.769(8) .
S8 C10 1.744(7) .
S8 C8 1.735(5) .
S11 C13 1.738(5) .
S11 C11 1.778(7) .
S12 C12 1.738(7) .
S12 C14 1.735(5) .
S13 C15 1.725(5) .
S13 C13 1.748(5) .
S14 C14 1.735(5) .
S14 C15 1.746(5) .
S15 C16 1.742(5) .
S15 C17 1.744(5) .
S16 C16 1.737(5) .
S16 C18 1.755(5) .
S17 C17 1.727(5) .
S17 C19 1.782(7) .
S18 C18 1.731(5) .
S18 C20 1.758(7) .
S21 O2 1.354(6) .
S21 O1 1.391(6) .
S21 O3 1.398(5) .
S21 C21 1.812(5) .
C1 C2 1.346(10) .
C1 H1A 0.9700 .
C1 H1B 0.9700 .
C2 H2A 0.9700 .
C2 H2B 0.9700 .
C3 C4 1.362(7) .
C5 C6 1.363(7) .
C7 C8 1.363(6) .
C9 C10 1.288(10) .
C9 H9A 0.9700 .
C9 H9B 0.9700 .
C10 H10A 0.9700 .
C10 H10B 0.9700 .
C11 C12 1.260(10) .
C11 H11A 0.9700 .
C11 H11B 0.9700 .
C12 H12A 0.9700 .
C12 H12B 0.9700 .
C13 C14 1.361(6) .
C15 C16 1.362(7) .
C17 C18 1.360(7) .
C19 C20 1.297(9) .
C19 H19A 0.9700 .
C19 H19B 0.9700 .
C20 H20A 0.9700 .
C20 H20B 0.9700 .
C21 C26 1.381(7) .
C21 C22 1.440(7) .
C22 C23 1.347(7) .
C22 H22 0.9300 .
C23 C24 1.428(7) .
C23 H23 0.9300 .
C24 C27 1.399(6) 3_656
C24 C25 1.457(6) .
C25 C26 1.385(7) .
C25 C27 1.388(7) .
C26 H26 0.9300 .
C27 C24 1.399(6) 3_656
C27 H27 0.9300 .

loop_
_geom_torsion_atom_site_label_1
_geom_torsion_atom_site_label_2
_geom_torsion_atom_site_label_3
_geom_torsion_atom_site_label_4
_geom_torsion
_geom_torsion_site_symmetry_1
_geom_torsion_site_symmetry_4
C3 S1 C1 C2 44.5(10) . .
S1 C1 C2 S2 -39.7(15) . .
C4 S2 C2 C1 9.7(11) . .
C1 S1 C3 C4 -27.2(6) . .
C1 S1 C3 S3 151.4(5) . .
C5 S3 C3 C4 -4.1(5) . .
C5 S3 C3 S1 177.2(3) . .
S1 C3 C4 S4 -178.5(3) . .
S3 C3 C4 S4 3.0(6) . .
S1 C3 C4 S2 3.9(7) . .
S3 C3 C4 S2 -174.6(3) . .
C5 S4 C4 C3 -0.2(4) . .
C5 S4 C4 S2 177.7(3) . .
C2 S2 C4 C3 9.2(6) . .
C2 S2 C4 S4 -168.4(4) . .
C4 S4 C5 C6 177.2(5) . .
C4 S4 C5 S3 -2.7(3) . .
C3 S3 C5 C6 -176.0(5) . .
C3 S3 C5 S4 3.9(3) . .
S4 C5 C6 S5 177.6(3) . .
S3 C5 C6 S5 -2.5(7) . .
S4 C5 C6 S6 -3.9(7) . .
S3 C5 C6 S6 176.0(3) . .
C7 S5 C6 C5 179.1(5) . .
C7 S5 C6 S6 0.5(3) . .
C8 S6 C6 C5 -179.5(5) . .
C8 S6 C6 S5 -0.8(3) . .
C9 S7 C7 C8 -4.8(8) . .
C9 S7 C7 S5 171.8(6) . .
C6 S5 C7 C8 0.3(5) . .
C6 S5 C7 S7 -176.7(3) . .
S7 C7 C8 S6 175.6(3) . .
S5 C7 C8 S6 -1.0(6) . .
S7 C7 C8 S8 -0.6(8) . .
S5 C7 C8 S8 -177.1(3) . .
C6 S6 C8 C7 1.1(5) . .
C6 S6 C8 S8 177.7(3) . .
C10 S8 C8 C7 12.9(7) . .
C10 S8 C8 S6 -163.3(4) . .
C7 S7 C9 C10 -7.4(15) . .
S7 C9 C10 S8 25(2) . .
C8 S8 C10 C9 -25.2(13) . .
C13 S11 C11 C12 13.2(15) . .
S11 C11 C12 S12 -12(2) . .
C14 S12 C12 C11 2.2(14) . .
C11 S11 C13 C14 -6.7(8) . .
C11 S11 C13 S13 171.0(6) . .
C15 S13 C13 C14 2.3(5) . .
C15 S13 C13 S11 -175.7(3) . .
S11 C13 C14 S14 176.3(3) . .
S13 C13 C14 S14 -1.5(6) . .
S11 C13 C14 S12 -0.7(8) . .
S13 C13 C14 S12 -178.4(3) . .
C15 S14 C14 C13 -0.2(5) . .
C15 S14 C14 S12 177.1(3) . .
C12 S12 C14 C13 4.2(7) . .
C12 S12 C14 S14 -172.8(5) . .
C13 S13 C15 C16 178.3(5) . .
C13 S13 C15 S14 -2.5(3) . .
C14 S14 C15 C16 -178.9(5) . .
C14 S14 C15 S13 1.9(3) . .
S13 C15 C16 S15 -3.8(7) . .
S14 C15 C16 S15 176.9(3) . .
S13 C15 C16 S16 176.7(3) . .
S14 C15 C16 S16 -2.6(7) . .
C17 S15 C16 C15 -173.6(5) . .
C17 S15 C16 S16 6.0(3) . .
C18 S16 C16 C15 174.7(5) . .
C18 S16 C16 S15 -4.9(3) . .
C19 S17 C17 C18 -27.9(6) . .
C19 S17 C17 S15 150.4(4) . .
C16 S15 C17 C18 -5.1(4) . .
C16 S15 C17 S17 176.3(3) . .
S17 C17 C18 S18 4.5(7) . .
S15 C17 C18 S18 -173.9(3) . .
S17 C17 C18 S16 -179.0(3) . .
S15 C17 C18 S16 2.7(6) . .
C20 S18 C18 C17 16.7(7) . .
C20 S18 C18 S16 -159.8(5) . .
C16 S16 C18 C17 1.3(4) . .
C16 S16 C18 S18 178.2(3) . .
C17 S17 C19 C20 34.1(12) . .
S17 C19 C20 S18 -17.2(19) . .
C18 S18 C20 C19 -10.0(15) . .
O2 S21 C21 C26 47.7(6) . .
O1 S21 C21 C26 -75.2(6) . .
O3 S21 C21 C26 168.4(5) . .
O2 S21 C21 C22 -132.2(6) . .
O1 S21 C21 C22 105.0(6) . .
O3 S21 C21 C22 -11.5(5) . .
C26 C21 C22 C23 0.7(8) . .
S21 C21 C22 C23 -179.4(4) . .
C21 C22 C23 C24 1.8(8) . .
C22 C23 C24 C27 178.3(5) . 3_656
C22 C23 C24 C25 -2.3(8) . .
C27 C24 C25 C26 179.8(5) 3_656 .
C23 C24 C25 C26 0.4(7) . .
C27 C24 C25 C27 1.5(8) 3_656 .
C23 C24 C25 C27 -177.9(5) . .
C27 C25 C26 C21 -179.7(5) . .
C24 C25 C26 C21 2.1(7) . .
C22 C21 C26 C25 -2.7(8) . .
S21 C21 C26 C25 177.5(4) . .
C26 C25 C27 C24 -179.8(5) . 3_656
C24 C25 C27 C24 -1.6(8) . 3_656
